data_2206038
loop_
_publ_author_name
'Hoki, Tomonori'
'Senju, Takatoshi'
'Mizuguchi, Jin'

_publ_section_title
;
 The monoclinic form of
 2,9-dichloro-5,12-dihydroquino[2,3-<i>b</i>]acridine-7,14-dithione
 dimethylacetamide disolvate
;
_journal_issue 6
_journal_name_full 'Acta Crystallographica Section E'
_journal_page_first o1927
_journal_page_last o1929
_journal_paper_doi 10.1107/S1600536805016624
_journal_volume 61
_journal_year 2005
_chemical_formula_iupac 'C20 H10 Cl2 N2 S2 , 2C4 H9 N O'
_chemical_formula_moiety 'C20 H10 Cl2 N2 S2 , 2C4 H9 N O'
_chemical_formula_sum 'C28 H28 Cl2 N4 O2 S2'
_chemical_formula_weight 587.58
_chemical_name_systematic
;
2,9-dichloro-5,12-dihydroquino[2,3-b]acridine-
7,14-dithione dimethylacetamide disolvate
;
_space_group_IT_number 14
_symmetry_cell_setting monoclinic
_symmetry_space_group_name_Hall '-P 2ybc'
_symmetry_space_group_name_H-M 'P 1 21/c 1'
_cell_angle_alpha 90.0000
_cell_angle_beta 90.446(6)
_cell_angle_gamma 90.0000
_cell_formula_units_Z 4
_cell_length_a 14.0463(12)
_cell_length_b 7.7507(7)
_cell_length_c 25.092(2)
_cell_measurement_reflns_used 19515
_cell_measurement_temperature 93.1
_cell_measurement_theta_max 68.3
_cell_measurement_theta_min 3.1
_cell_volume 2731.6(4)
_computing_cell_refinement PROCESS-AUTO
_computing_data_collection 'PROCESS-AUTO (Rigaku, 1998)'
_computing_data_reduction 'CrystalStructure (Rigaku/MSC, 2005)'
_computing_molecular_graphics 'ORTEPIII (Burnett & Johnson, 1996)'
_computing_publication_material CrystalStructure
_computing_structure_refinement 'SHELXL97 (Sheldrick, 1997)'
_computing_structure_solution 'SHELXS97 (Sheldrick, 1997)'
_diffrn_detector_area_resol_mean 10.00
_diffrn_measured_fraction_theta_full 0.922
_diffrn_measured_fraction_theta_max 0.922
_diffrn_measurement_device_type 'Rigaku R-AXIS RAPID-F imaging-plate'
_diffrn_measurement_method '72 frames, \D \w = 10\%'
_diffrn_radiation_type 'Cu K\a'
_diffrn_radiation_wavelength 1.5418
_diffrn_reflns_av_R_equivalents 0.030
_diffrn_reflns_limit_h_max 16
_diffrn_reflns_limit_h_min -16
_diffrn_reflns_limit_k_max 8
_diffrn_reflns_limit_k_min -7
_diffrn_reflns_limit_l_max 30
_diffrn_reflns_limit_l_min -30
_diffrn_reflns_number 23140
_diffrn_reflns_theta_full 68.24
_diffrn_reflns_theta_max 68.24
_exptl_absorpt_coefficient_mu 3.845
_exptl_absorpt_correction_T_max 0.681
_exptl_absorpt_correction_T_min 0.321
_exptl_absorpt_correction_type multi-scan
_exptl_absorpt_process_details '(ABSCOR; Higashi, 1995)'
_exptl_crystal_colour 'dark green'
_exptl_crystal_density_diffrn 1.429
_exptl_crystal_density_method 'not measured'
_exptl_crystal_description needle
_exptl_crystal_F_000 1224.00
_exptl_crystal_size_max 0.50
_exptl_crystal_size_mid 0.10
_exptl_crystal_size_min 0.10
_refine_diff_density_max 0.48
_refine_diff_density_min -0.50
_refine_ls_extinction_method none
_refine_ls_goodness_of_fit_ref 1.088
_refine_ls_hydrogen_treatment constr
_refine_ls_number_parameters 350
_refine_ls_number_reflns 4612
_refine_ls_R_factor_gt 0.0444
_refine_ls_shift/su_max 0.0000
_refine_ls_structure_factor_coef Fsqd
_refine_ls_weighting_details 'w = 1/[\s^2^(Fo^2^)+(0.0744P)^2^+2.5397P] where P = (Fo^2^+2Fc^2^)/3'
_refine_ls_weighting_scheme calc
_refine_ls_wR_factor_ref 0.1365
_reflns_number_gt 3911
_reflns_number_total 4612
_reflns_threshold_expression F^2^>2\s(F^2^)
_cod_data_source_file ob6519.cif
_cod_data_source_block I
_cod_original_cell_volume 2731.7(4)
_cod_original_sg_symbol_H-M 'P 21/c'
_cod_database_code 2206038
_cod_database_fobs_code 2206038

loop_
_symmetry_equiv_pos_site_id
_symmetry_equiv_pos_as_xyz
1 +x,+y,+z
2 -x,1/2+y,1/2-z
3 -x,-y,-z
4 +x,1/2-y,1/2+z

loop_
_atom_site_label
_atom_site_fract_x
_atom_site_fract_y
_atom_site_fract_z
_atom_site_U_iso_or_equiv
_atom_site_adp_type
_atom_site_calc_flag
_atom_site_refinement_flags
_atom_site_occupancy
_atom_site_type_symbol
Cl1 0.31915(4) 0.98134(10) 0.65880(3) 0.0313(2) Uani d . 1.00 Cl
Cl2 1.20586(4) 0.00445(9) 0.44974(2) 0.02472(17) Uani d . 1.00 Cl
S1 0.67247(5) 0.69825(11) 0.69181(3) 0.0340(2) Uani d . 1.00 S
S2 0.85577(5) 0.30492(10) 0.41359(3) 0.0293(2) Uani d . 1.00 S
O1 0.52070(13) 0.6682(2) 0.41596(6) 0.0339(5) Uani d . 1.00 O
O2 0.98636(17) 0.4244(3) 0.69248(8) 0.0549(7) Uani d . 1.00 O
N1 0.59619(13) 0.6525(2) 0.51718(8) 0.0224(4) Uani d . 1.00 N
N2 0.94062(13) 0.3863(2) 0.58548(8) 0.0206(4) Uani d . 1.00 N
N3 0.44725(17) 0.7415(3) 0.33991(9) 0.0310(5) Uani d . 1.00 N
N4 1.08184(19) 0.4799(4) 0.76176(10) 0.0458(7) Uani d . 1.00 N
C1 0.48829(18) 0.8322(3) 0.63809(10) 0.0227(5) Uani d . 1.00 C
C2 0.40373(17) 0.8875(3) 0.61712(10) 0.0237(5) Uani d . 1.00 C
C3 0.38215(19) 0.8679(3) 0.56276(11) 0.0274(6) Uani d . 1.00 C
C4 0.44689(18) 0.7933(3) 0.52976(10) 0.0258(6) Uani d . 1.00 C
C5 0.53464(17) 0.7320(3) 0.55041(10) 0.0217(5) Uani d . 1.00 C
C6 0.68105(17) 0.5845(3) 0.53448(9) 0.0199(5) Uani d . 1.00 C
C7 0.73949(17) 0.4993(3) 0.49837(9) 0.0198(5) Uani d . 1.00 C
C8 0.82642(16) 0.4294(3) 0.51424(9) 0.0181(5) Uani d . 1.00 C
C9 0.88739(17) 0.3363(3) 0.47698(9) 0.0197(5) Uani d . 1.00 C
C10 0.97744(17) 0.2723(3) 0.49884(10) 0.0202(5) Uani d . 1.00 C
C11 1.04261(17) 0.1799(3) 0.46707(10) 0.0211(5) Uani d . 1.00 C
C12 1.12586(17) 0.1203(3) 0.48872(10) 0.0208(5) Uani d . 1.00 C
C13 1.14870(18) 0.1484(3) 0.54272(10) 0.0235(5) Uani d . 1.00 C
C14 1.08728(18) 0.2369(3) 0.57423(10) 0.0232(5) Uani d . 1.00 C
C15 1.00044(17) 0.2999(3) 0.55294(9) 0.0202(5) Uani d . 1.00 C
C16 0.85483(17) 0.4511(3) 0.56838(10) 0.0199(5) Uani d . 1.00 C
C17 0.79643(17) 0.5351(3) 0.60454(10) 0.0206(5) Uani d . 1.00 C
C18 0.70829(17) 0.6011(3) 0.58905(9) 0.0198(5) Uani d . 1.00 C
C19 0.64510(18) 0.6840(3) 0.62689(10) 0.0218(5) Uani d . 1.00 C
C20 0.55636(17) 0.7506(3) 0.60513(9) 0.0201(5) Uani d . 1.00 C
C21 0.51881(19) 0.6669(3) 0.36670(10) 0.0256(6) Uani d . 1.00 C
C22 0.5969(2) 0.5816(4) 0.33568(12) 0.0373(7) Uani d . 1.00 C
C23 0.3674(2) 0.8159(4) 0.36826(12) 0.0393(7) Uani d . 1.00 C
C24 0.4386(2) 0.7380(5) 0.28195(12) 0.0536(9) Uani d . 1.00 C
C25 0.9970(2) 0.4547(4) 0.74046(12) 0.0420(8) Uani d . 1.00 C
C26 0.9118(2) 0.4665(5) 0.77686(13) 0.0530(9) Uani d . 1.00 C
C27 1.1650(2) 0.4801(5) 0.72684(13) 0.0529(9) Uani d . 1.00 C
C28 1.1004(2) 0.5027(5) 0.81886(12) 0.0562(10) Uani d . 1.00 C
H1N 0.5811 0.6442 0.4832 0.027 Uiso c R 1.00 H
H2N 0.9575 0.4015 0.6190 0.025 Uiso c R 1.00 H
H1 0.5016 0.8484 0.6749 0.027 Uiso c R 1.00 H
H3 0.3227 0.9065 0.5490 0.033 Uiso c R 1.00 H
H4 0.4331 0.7823 0.4928 0.031 Uiso c R 1.00 H
H7 0.7196 0.4888 0.4622 0.024 Uiso c R 1.00 H
H11 1.0285 0.1591 0.4305 0.025 Uiso c R 1.00 H
H13 1.2068 0.1057 0.5571 0.028 Uiso c R 1.00 H
H14 1.1027 0.2564 0.6107 0.028 Uiso c R 1.00 H
H17 0.8170 0.5477 0.6405 0.025 Uiso c R 1.00 H
H22A 0.6229 0.6637 0.3099 0.045 Uiso c R 1.00 H
H22B 0.5712 0.4811 0.3167 0.045 Uiso c R 1.00 H
H22C 0.6475 0.5444 0.3602 0.045 Uiso c R 1.00 H
H23A 0.3499 0.9264 0.3519 0.047 Uiso c R 1.00 H
H23B 0.3853 0.8346 0.4056 0.047 Uiso c R 1.00 H
H23C 0.3130 0.7369 0.3664 0.047 Uiso c R 1.00 H
H24A 0.4027 0.8393 0.2698 0.064 Uiso c R 1.00 H
H24B 0.4052 0.6329 0.2709 0.064 Uiso c R 1.00 H
H24C 0.5023 0.7397 0.2662 0.064 Uiso c R 1.00 H
H26A 0.9133 0.3704 0.8023 0.064 Uiso c R 1.00 H
H26B 0.8531 0.4606 0.7556 0.064 Uiso c R 1.00 H
H26C 0.9138 0.5760 0.7964 0.064 Uiso c R 1.00 H
H27A 1.2072 0.5757 0.7367 0.064 Uiso c R 1.00 H
H27B 1.1440 0.4941 0.6897 0.064 Uiso c R 1.00 H
H27C 1.1992 0.3706 0.7307 0.064 Uiso c R 1.00 H
H28A 1.1483 0.4189 0.8307 0.067 Uiso c R 1.00 H
H28B 1.0414 0.4847 0.8387 0.067 Uiso c R 1.00 H
H28C 1.1240 0.6199 0.8254 0.067 Uiso c R 1.00 H

loop_
_atom_site_aniso_label
_atom_site_aniso_U_11
_atom_site_aniso_U_22
_atom_site_aniso_U_33
_atom_site_aniso_U_12
_atom_site_aniso_U_13
_atom_site_aniso_U_23
Cl1 0.0241(3) 0.0390(5) 0.0309(3) 0.0085(2) 0.0024(2) -0.0075(2)
Cl2 0.0239(3) 0.0222(4) 0.0281(3) 0.0042(2) 0.0049(2) -0.0001(2)
S1 0.0298(3) 0.0449(5) 0.0273(3) 0.0073(3) -0.0024(2) -0.0058(2)
S2 0.0284(3) 0.0327(4) 0.0267(3) 0.0031(2) -0.0006(2) -0.0030(2)
O1 0.0391(11) 0.0425(14) 0.0201(9) 0.0076(9) -0.0037(7) -0.0014(8)
O2 0.0523(14) 0.088(2) 0.0243(10) -0.0060(13) -0.0066(9) -0.0075(11)
N1 0.0212(10) 0.0268(14) 0.0192(10) 0.0039(9) -0.0015(8) -0.0013(8)
N2 0.0203(10) 0.0235(14) 0.0181(9) 0.0022(8) -0.0007(7) -0.0002(8)
N3 0.0329(12) 0.0373(16) 0.0229(11) -0.0012(10) -0.0016(9) 0.0033(10)
N4 0.0428(15) 0.065(2) 0.0292(13) 0.0044(14) -0.0064(11) -0.0056(12)
C1 0.0249(12) 0.0191(16) 0.0240(12) -0.0006(10) 0.0013(9) -0.0014(10)
C2 0.0204(12) 0.0229(17) 0.0279(13) 0.0022(10) 0.0031(9) -0.0033(10)
C3 0.0237(13) 0.0273(18) 0.0313(14) 0.0054(11) -0.0037(10) -0.0015(11)
C4 0.0266(13) 0.0288(18) 0.0219(12) 0.0061(11) -0.0023(10) -0.0005(10)
C5 0.0216(12) 0.0185(16) 0.0250(12) -0.0014(10) 0.0004(9) -0.0002(10)
C6 0.0209(11) 0.0165(15) 0.0222(11) -0.0011(10) -0.0006(9) 0.0009(10)
C7 0.0243(12) 0.0162(15) 0.0188(11) -0.0008(10) -0.0012(9) 0.0002(9)
C8 0.0205(11) 0.0143(15) 0.0195(11) -0.0025(10) 0.0016(9) -0.0006(9)
C9 0.0232(12) 0.0131(15) 0.0227(12) -0.0040(10) 0.0007(9) 0.0024(9)
C10 0.0209(12) 0.0169(16) 0.0229(12) -0.0014(10) 0.0017(9) 0.0015(10)
C11 0.0233(12) 0.0179(16) 0.0220(12) -0.0021(10) 0.0022(9) 0.0010(10)
C12 0.0209(11) 0.0145(16) 0.0272(12) 0.0014(10) 0.0062(9) 0.0004(10)
C13 0.0209(12) 0.0216(16) 0.0278(13) 0.0029(10) -0.0019(9) 0.0033(10)
C14 0.0263(13) 0.0206(16) 0.0226(12) 0.0011(10) -0.0010(10) 0.0028(10)
C15 0.0219(11) 0.0172(16) 0.0214(12) -0.0011(10) -0.0001(9) 0.0026(10)
C16 0.0207(11) 0.0159(15) 0.0232(12) -0.0022(10) -0.0009(9) 0.0041(10)
C17 0.0239(12) 0.0189(16) 0.0189(11) -0.0013(10) 0.0008(9) -0.0006(9)
C18 0.0212(11) 0.0181(16) 0.0201(11) -0.0016(10) -0.0003(9) -0.0015(9)
C19 0.0219(12) 0.0193(16) 0.0242(12) -0.0013(10) 0.0000(9) -0.0001(10)
C20 0.0220(12) 0.0157(15) 0.0227(12) -0.0012(9) -0.0002(9) 0.0006(9)
C21 0.0313(13) 0.0182(17) 0.0274(13) -0.0047(11) 0.0017(10) -0.0007(10)
C22 0.0455(17) 0.028(2) 0.0387(16) 0.0032(14) 0.0123(13) -0.0028(13)
C23 0.0306(15) 0.036(2) 0.0516(18) 0.0039(13) 0.0068(13) 0.0109(14)
C24 0.062(2) 0.074(2) 0.0252(15) -0.0022(19) -0.0084(14) 0.0098(16)
C25 0.0491(18) 0.045(2) 0.0318(16) -0.0008(15) -0.0052(13) 0.0005(14)
C26 0.0413(18) 0.073(3) 0.0451(19) 0.0011(18) 0.0038(15) 0.0026(18)
C27 0.0408(19) 0.070(2) 0.0485(19) 0.0037(17) 0.0081(15) 0.0011(17)
C28 0.056(2) 0.083(3) 0.0299(16) 0.015(2) -0.0138(15) -0.0127(17)

loop_
_atom_type_symbol
_atom_type_description
_atom_type_scat_dispersion_real
_atom_type_scat_dispersion_imag
_atom_type_scat_source
C C 0.018 0.009
;
International Tables for Crystallography
(1992, Vol. C, Tables 4.2.6.8 and 6.1.1.4)
;
H H 0.000 0.000
;
International Tables for Crystallography
(1992, Vol. C, Table 6.1.1.4)
;
N N 0.031 0.018
;
International Tables for Crystallography
(1992, Vol. C, Tables 4.2.6.8 and 6.1.1.4)
;
O O 0.049 0.032
;
International Tables for Crystallography
(1992, Vol. C, Tables 4.2.6.8 and 6.1.1.4)
;
S S 0.333 0.557
;
International Tables for Crystallography
(1992, Vol. C, Tables 4.2.6.8 and 6.1.1.4)
;
Cl Cl 0.364 0.702
;
International Tables for Crystallography
(1992, Vol. C, Tables 4.2.6.8 and 6.1.1.4)
;

loop_
_geom_angle_atom_site_label_1
_geom_angle_atom_site_label_2
_geom_angle_atom_site_label_3
_geom_angle
_geom_angle_publ_flag
C5 N1 C6 122.5(2) yes
C5 N1 H1N 118.7 no
C6 N1 H1N 118.7 no
C15 N2 C16 122.7(2) yes
C15 N2 H2N 118.6 no
C16 N2 H2N 118.6 no
C21 N3 C23 120.4(2) no
C21 N3 C24 123.3(3) no
C23 N3 C24 115.9(3) no
C25 N4 C27 118.7(3) no
C25 N4 C28 124.6(3) no
C27 N4 C28 116.6(3) no
C2 C1 C20 120.3(2) yes
C2 C1 H1 119.9 no
C20 C1 H1 119.9 no
C1 C2 C3 121.4(2) yes
C1 C2 Cl1 119.6(2) yes
C3 C2 Cl1 118.96(19) yes
C4 C3 C2 119.8(2) yes
C4 C3 H3 120.1 no
C2 C3 H3 120.1 no
C3 C4 C5 120.2(2) yes
C3 C4 H4 119.9 no
C5 C4 H4 119.9 no
N1 C5 C20 120.8(2) yes
N1 C5 C4 119.0(2) yes
C20 C5 C4 120.2(2) yes
N1 C6 C7 119.4(2) yes
N1 C6 C18 119.7(2) yes
C7 C6 C18 120.8(2) yes
C8 C7 C6 121.2(2) yes
C8 C7 H7 119.4 no
C6 C7 H7 119.4 no
C7 C8 C16 117.8(2) yes
C7 C8 C9 121.7(2) yes
C16 C8 C9 120.5(2) yes
C10 C9 C8 115.9(2) yes
C10 C9 S2 122.15(19) yes
C8 C9 S2 121.94(18) yes
C15 C10 C11 118.4(2) yes
C15 C10 C9 120.1(2) yes
C11 C10 C9 121.5(2) yes
C12 C11 C10 120.2(2) yes
C12 C11 H11 119.9 no
C10 C11 H11 119.9 no
C11 C12 C13 121.3(2) yes
C11 C12 Cl2 120.3(2) yes
C13 C12 Cl2 118.47(19) yes
C14 C13 C12 119.8(2) yes
C14 C13 H13 120.1 no
C12 C13 H13 120.1 no
C13 C14 C15 120.2(2) yes
C13 C14 H14 119.9 no
C15 C14 H14 119.9 no
N2 C15 C10 121.2(2) yes
N2 C15 C14 118.7(2) yes
C10 C15 C14 120.1(2) yes
N2 C16 C17 119.3(2) yes
N2 C16 C8 119.6(2) yes
C17 C16 C8 121.1(2) yes
C16 C17 C18 121.2(2) yes
C16 C17 H17 119.4 no
C18 C17 H17 119.4 no
C17 C18 C6 117.8(2) yes
C17 C18 C19 121.7(2) yes
C6 C18 C19 120.4(2) yes
C20 C19 C18 116.0(2) yes
C20 C19 S1 122.18(19) yes
C18 C19 S1 121.83(19) yes
C5 C20 C1 118.1(2) yes
C5 C20 C19 120.5(2) yes
C1 C20 C19 121.3(2) yes
O1 C21 N3 120.6(2) no
O1 C21 C22 120.8(3) no
N3 C21 C22 118.6(2) no
C21 C22 H22A 109.5 no
C21 C22 H22B 109.5 no
H22A C22 H22B 109.5 no
C21 C22 H22C 109.5 no
H22A C22 H22C 109.5 no
H22B C22 H22C 109.5 no
N3 C23 H23A 109.5 no
N3 C23 H23B 109.5 no
H23A C23 H23B 109.5 no
N3 C23 H23C 109.5 no
H23A C23 H23C 109.5 no
H23B C23 H23C 109.5 no
N3 C24 H24A 109.5 no
N3 C24 H24B 109.5 no
H24A C24 H24B 109.5 no
N3 C24 H24C 109.5 no
H24A C24 H24C 109.5 no
H24B C24 H24C 109.5 no
O2 C25 N4 121.7(3) no
O2 C25 C26 120.6(3) no
N4 C25 C26 117.6(3) no
C25 C26 H26A 109.5 no
C25 C26 H26B 109.5 no
H26A C26 H26B 109.5 no
C25 C26 H26C 109.5 no
H26A C26 H26C 109.5 no
H26B C26 H26C 109.5 no
N4 C27 H27A 109.5 no
N4 C27 H27B 109.5 no
H27A C27 H27B 109.5 no
N4 C27 H27C 109.5 no
H27A C27 H27C 109.5 no
H27B C27 H27C 109.5 no
N4 C28 H28A 109.5 no
N4 C28 H28B 109.5 no
H28A C28 H28B 109.5 no
N4 C28 H28C 109.5 no
H28A C28 H28C 109.5 no
H28B C28 H28C 109.5 no

loop_
_geom_bond_atom_site_label_1
_geom_bond_atom_site_label_2
_geom_bond_distance
_geom_bond_publ_flag
Cl1 C2 1.748(3) yes
Cl2 C12 1.744(3) yes
S1 C19 1.674(3) yes
S2 C9 1.666(2) yes
O1 C21 1.236(3) no
O2 C25 1.234(4) no
N1 C5 1.354(3) yes
N1 C6 1.371(3) yes
N1 H1N 0.8800 no
N2 C15 1.353(3) yes
N2 C16 1.371(3) yes
N2 H2N 0.8800 no
N3 C21 1.337(4) no
N3 C23 1.453(4) no
N3 C24 1.459(4) no
N4 C25 1.317(4) no
N4 C27 1.465(4) no
N4 C28 1.465(4) no
C1 C2 1.365(4) yes
C1 C20 1.418(4) yes
C1 H1 0.9500 no
C2 C3 1.403(4) yes
C3 C4 1.363(4) yes
C3 H3 0.9500 no
C4 C5 1.416(4) yes
C4 H4 0.9500 no
C5 C20 1.412(3) yes
C6 C7 1.394(3) yes
C6 C18 1.425(3) yes
C7 C8 1.391(3) yes
C7 H7 0.9500 no
C8 C16 1.423(3) yes
C8 C9 1.463(3) yes
C9 C10 1.461(3) yes
C10 C15 1.409(3) yes
C10 C11 1.413(4) yes
C11 C12 1.366(3) yes
C11 H11 0.9500 no
C12 C13 1.407(4) yes
C13 C14 1.360(4) yes
C13 H13 0.9500 no
C14 C15 1.415(3) yes
C14 H14 0.9500 no
C16 C17 1.390(4) yes
C17 C18 1.392(3) yes
C17 H17 0.9500 no
C18 C19 1.455(3) yes
C19 C20 1.452(3) yes
C21 C22 1.503(4) no
C22 H22A 0.9800 no
C22 H22B 0.9800 no
C22 H22C 0.9800 no
C23 H23A 0.9800 no
C23 H23B 0.9800 no
C23 H23C 0.9800 no
C24 H24A 0.9800 no
C24 H24B 0.9800 no
C24 H24C 0.9800 no
C25 C26 1.514(5) no
C26 H26A 0.9800 no
C26 H26B 0.9800 no
C26 H26C 0.9800 no
C27 H27A 0.9800 no
C27 H27B 0.9800 no
C27 H27C 0.9800 no
C28 H28A 0.9800 no
C28 H28B 0.9800 no
C28 H28C 0.9800 no

loop_
_geom_hbond_atom_site_label_D
_geom_hbond_atom_site_label_H
_geom_hbond_atom_site_label_A
_geom_hbond_distance_DH
_geom_hbond_distance_HA
_geom_hbond_distance_DA
_geom_hbond_angle_DHA
N1 H1N O1 0.88 1.89 2.747(3) 164
N2 H2N O2 0.88 1.89 2.772(3) 176

loop_
_cod_related_entry_id
_cod_related_entry_database
_cod_related_entry_code
1 ChemSpider 21129399
